data_7034415
loop_
_publ_author_name
'Simpson, Peter V.'
'Randles, Michael D.'
'Gupta, Vivek'
'Fu, Junhong'
'Moxey, Graeme J.'
'Schwich, Torsten'
'Morshedi, Mahbod'
'Cifuentes, Marie P.'
'Humphrey, Mark G.'

_publ_section_title
;
 Phosphine, isocyanide, and alkyne reactivity at pentanuclear
 molybdenum/tungsten-iridium clusters.
;
_journal_issue 16
_journal_name_full 'Dalton transactions (Cambridge, England : 2003)'
_journal_page_first 7292
_journal_page_last 7304
_journal_paper_doi 10.1039/c5dt00525f
_journal_volume 44
_journal_year 2015
_chemical_formula_moiety 'C42 H35 Ir4 O9 P W, C H Cl3'
_chemical_formula_sum 'C43 H36 Cl3 Ir4 O9 P W'
_chemical_formula_weight 1786.69
_chemical_name_systematic
; 
 ? 
;
_space_group_IT_number 19
_symmetry_cell_setting orthorhombic
_symmetry_space_group_name_Hall 'P 2ac 2ab'
_symmetry_space_group_name_H-M 'P 21 21 21'
_atom_sites_solution_hydrogens geom
_atom_sites_solution_primary direct
_atom_sites_solution_secondary difmap
_audit_creation_method SHELXL-97
_audit_update_record
;
2014-08-11 deposited with the CCDC.
2015-03-12 downloaded from the CCDC.
;
_cell_angle_alpha 90.00
_cell_angle_beta 90.00
_cell_angle_gamma 90.00
_cell_formula_units_Z 4
_cell_length_a 10.79590(10)
_cell_length_b 14.6502(2)
_cell_length_c 28.7210(4)
_cell_measurement_reflns_used 51179
_cell_measurement_temperature 200(2)
_cell_measurement_theta_max 27
_cell_measurement_theta_min 3
_cell_volume 4542.57(10)
_computing_cell_refinement 'DENZO/SCALEPACK (Otwinowski & Minor, 1997)'
_computing_data_collection 'COLLECT (Nonius, 2001).'
_computing_data_reduction 'DENZO/SCALEPACK (Otwinowski & Minor, 1997)'
_computing_molecular_graphics Olex2
_computing_publication_material 'Microsoft Office 2000'
_computing_structure_refinement 'SHELXL-97 (Sheldrick, 2008)'
_computing_structure_solution 'SHELXS-97 (Sheldrick, 2008)'
_diffrn_ambient_temperature 200(2)
_diffrn_measured_fraction_theta_full 0.998
_diffrn_measured_fraction_theta_max 0.998
_diffrn_measurement_device_type 'Nonius Kappa CCD'
_diffrn_measurement_method 'psi and omega scans'
_diffrn_radiation_monochromator graphite
_diffrn_radiation_source 'fine-focus sealed tube'
_diffrn_radiation_type MoK\a
_diffrn_radiation_wavelength 0.71073
_diffrn_reflns_av_R_equivalents 0.0993
_diffrn_reflns_av_sigmaI/netI 0.0565
_diffrn_reflns_limit_h_max 13
_diffrn_reflns_limit_h_min -14
_diffrn_reflns_limit_k_max 19
_diffrn_reflns_limit_k_min -19
_diffrn_reflns_limit_l_max 37
_diffrn_reflns_limit_l_min -37
_diffrn_reflns_number 53801
_diffrn_reflns_theta_full 27.49
_diffrn_reflns_theta_max 27.49
_diffrn_reflns_theta_min 2.74
_exptl_absorpt_coefficient_mu 14.463
_exptl_absorpt_correction_T_max 0.348
_exptl_absorpt_correction_T_min 0.173
_exptl_absorpt_correction_type integration
_exptl_absorpt_process_details
;
via Gaussian method (Coppens, 1970) implemented in maXus (2000)
;
_exptl_crystal_colour purple
_exptl_crystal_density_diffrn 2.612
_exptl_crystal_density_method 'not measured'
_exptl_crystal_description block
_exptl_crystal_F_000 3256
_exptl_crystal_size_max 0.14
_exptl_crystal_size_mid 0.09
_exptl_crystal_size_min 0.09
_refine_diff_density_max 1.249
_refine_diff_density_min -2.002
_refine_diff_density_rms 0.204
_refine_ls_abs_structure_details 'Flack H D (1983), Acta Cryst. A39, 876-881'
_refine_ls_abs_structure_Flack 0.496(12)
_refine_ls_extinction_method none
_refine_ls_goodness_of_fit_ref 1.020
_refine_ls_hydrogen_treatment constr
_refine_ls_matrix_type full
_refine_ls_number_parameters 550
_refine_ls_number_reflns 10384
_refine_ls_number_restraints 0
_refine_ls_restrained_S_all 1.020
_refine_ls_R_factor_all 0.0460
_refine_ls_R_factor_gt 0.0371
_refine_ls_shift/su_max 0.002
_refine_ls_shift/su_mean 0.000
_refine_ls_structure_factor_coef Fsqd
_refine_ls_weighting_details 'calc w=1/[\s^2^(Fo^2^)+(0.0389P)^2^+21.1146P] where P=(Fo^2^+2Fc^2^)/3'
_refine_ls_weighting_scheme calc
_refine_ls_wR_factor_gt 0.0850
_refine_ls_wR_factor_ref 0.0892
_reflns_number_gt 9194
_reflns_number_total 10384
_reflns_threshold_expression >2sigma(I)
_cod_data_source_file c5dt00525f2.cif
_cod_data_source_block 3b
_cod_depositor_comments 'Adding full bibliography for 7034411--7034420.cif.'
_cod_database_code 7034415

loop_
_symmetry_equiv_pos_as_xyz
'x, y, z'
'-x+1/2, -y, z+1/2'
'x+1/2, -y+1/2, -z'
'-x, y+1/2, -z+1/2'

loop_
_atom_site_label
_atom_site_type_symbol
_atom_site_fract_x
_atom_site_fract_y
_atom_site_fract_z
_atom_site_U_iso_or_equiv
_atom_site_adp_type
_atom_site_occupancy
_atom_site_symmetry_multiplicity
_atom_site_calc_flag
Ir2 Ir 0.75681(4) 0.61212(3) 0.656832(13) 0.02500(9) Uani 1 1 d
Ir3 Ir 0.75050(4) 0.42731(2) 0.662407(12) 0.02556(9) Uani 1 1 d
Ir4 Ir 0.74122(4) 0.52605(3) 0.742195(12) 0.02557(8) Uani 1 1 d
Ir5 Ir 0.61968(3) 0.51505(3) 0.591411(13) 0.02492(9) Uani 1 1 d
W1 W 0.53707(3) 0.52141(3) 0.686249(13) 0.02549(9) Uani 1 1 d
Cl1 Cl 0.1945(12) 0.4261(5) 0.4422(2) 0.201(5) Uani 1 1 d
Cl2 Cl 0.3746(5) 0.3288(3) 0.38881(19) 0.0872(15) Uani 1 1 d
Cl3 Cl 0.2219(4) 0.4682(3) 0.34722(15) 0.0819(12) Uani 1 1 d
P1 P 0.6953(2) 0.50077(18) 0.51551(9) 0.0298(6) Uani 1 1 d
O111 O 0.4553(8) 0.7115(6) 0.6454(3) 0.050(2) Uani 1 1 d
O141 O 0.5444(8) 0.6584(6) 0.7692(3) 0.046(2) Uani 1 1 d
O221 O 0.7310(10) 0.8003(6) 0.6992(4) 0.061(3) Uani 1 1 d
O222 O 1.0339(9) 0.6176(7) 0.6425(3) 0.057(3) Uani 1 1 d
O251 O 0.7023(8) 0.7124(5) 0.5676(3) 0.042(2) Uani 1 1 d
O331 O 1.0182(10) 0.3878(7) 0.6339(4) 0.060(3) Uani 1 1 d
O332 O 0.7207(9) 0.2525(6) 0.7158(3) 0.052(2) Uani 1 1 d
O351 O 0.5871(8) 0.3081(5) 0.6011(3) 0.041(2) Uani 1 1 d
O551 O 0.3580(7) 0.5273(8) 0.5569(3) 0.062(3) Uani 1 1 d
C1 C 0.3531(11) 0.5154(11) 0.7270(4) 0.053(4) Uani 1 1 d
C2 C 0.4217(12) 0.4400(10) 0.7411(4) 0.050(3) Uani 1 1 d
C3 C 0.4377(12) 0.3821(9) 0.7040(5) 0.050(3) Uani 1 1 d
C4 C 0.3769(12) 0.4200(9) 0.6654(4) 0.045(3) Uani 1 1 d
C5 C 0.3237(9) 0.5010(9) 0.6791(5) 0.046(3) Uani 1 1 d
C6 C 0.9071(11) 0.4641(8) 0.7775(4) 0.036(3) Uani 1 1 d
C7 C 0.9189(10) 0.5617(9) 0.7777(4) 0.034(3) Uani 1 1 d
C8 C 0.8189(12) 0.6004(8) 0.8022(4) 0.034(3) Uani 1 1 d
C9 C 0.7442(10) 0.5267(9) 0.8195(3) 0.041(3) Uani 1 1 d
C10 C 0.7942(12) 0.4431(8) 0.8029(4) 0.043(3) Uani 1 1 d
C11 C 0.9993(16) 0.3979(10) 0.7603(5) 0.064(5) Uani 1 1 d
C12 C 1.0272(15) 0.6134(12) 0.7580(5) 0.065(4) Uani 1 1 d
C13 C 0.8043(15) 0.6988(10) 0.8148(6) 0.061(4) Uani 1 1 d
C14 C 0.6345(13) 0.5386(13) 0.8513(4) 0.067(5) Uani 1 1 d
C15 C 0.754(2) 0.3496(11) 0.8173(5) 0.081(6) Uani 1 1 d
C16 C 0.7088(10) 0.3839(7) 0.4927(4) 0.029(2) Uani 1 1 d
C17 C 0.8152(11) 0.3509(8) 0.4725(4) 0.035(3) Uani 1 1 d
C18 C 0.8173(12) 0.2649(9) 0.4521(4) 0.044(3) Uani 1 1 d
C19 C 0.7107(15) 0.2119(8) 0.4507(4) 0.052(4) Uani 1 1 d
C20 C 0.6033(13) 0.2459(9) 0.4714(4) 0.045(3) Uani 1 1 d
C21 C 0.6008(11) 0.3300(8) 0.4931(4) 0.038(3) Uani 1 1 d
C22 C 0.5977(10) 0.5564(8) 0.4719(4) 0.033(2) Uani 1 1 d
C23 C 0.5778(9) 0.5174(8) 0.4283(4) 0.033(2) Uani 1 1 d
C24 C 0.5028(12) 0.5598(10) 0.3963(4) 0.045(3) Uani 1 1 d
C25 C 0.4465(13) 0.6429(9) 0.4064(4) 0.049(3) Uani 1 1 d
C26 C 0.4666(14) 0.6809(10) 0.4496(5) 0.055(4) Uani 1 1 d
C27 C 0.5391(13) 0.6394(9) 0.4819(4) 0.047(3) Uani 1 1 d
C28 C 0.8482(10) 0.5499(7) 0.5051(4) 0.034(2) Uani 1 1 d
C29 C 0.9425(10) 0.5297(9) 0.5356(4) 0.039(3) Uani 1 1 d
C30 C 1.0603(10) 0.5628(9) 0.5282(4) 0.042(3) Uani 1 1 d
C31 C 1.0862(12) 0.6167(9) 0.4904(5) 0.049(3) Uani 1 1 d
C32 C 0.9909(13) 0.6383(10) 0.4603(4) 0.049(3) Uani 1 1 d
C33 C 0.8734(11) 0.6053(9) 0.4678(4) 0.039(3) Uani 1 1 d
C34 C 0.2260(16) 0.3811(10) 0.3884(6) 0.070(5) Uani 1 1 d
C111 C 0.4913(11) 0.6414(9) 0.6592(4) 0.037(3) Uani 1 1 d
C141 C 0.5798(10) 0.6035(8) 0.7433(4) 0.032(2) Uani 1 1 d
C221 C 0.7418(12) 0.7302(7) 0.6828(4) 0.036(2) Uani 1 1 d
C222 C 0.9295(13) 0.6145(10) 0.6477(4) 0.044(3) Uani 1 1 d
C251 C 0.6977(10) 0.6498(7) 0.5915(4) 0.029(2) Uani 1 1 d
C331 C 0.9194(13) 0.4031(9) 0.6438(4) 0.042(3) Uani 1 1 d
C332 C 0.7310(11) 0.3198(8) 0.6959(4) 0.037(3) Uani 1 1 d
C351 C 0.6317(12) 0.3795(9) 0.6104(4) 0.040(3) Uani 1 1 d
C551 C 0.4580(12) 0.5220(10) 0.5690(4) 0.047(3) Uani 1 1 d
H23 H 0.6154 0.4615 0.4204 0.040 Uiso 1 1 d
H24 H 0.4886 0.5323 0.3667 0.055 Uiso 1 1 d
H25 H 0.3944 0.6722 0.3842 0.056 Uiso 1 1 d
H26 H 0.4284 0.7373 0.4568 0.066 Uiso 1 1 d
H27 H 0.5503 0.6671 0.5114 0.057 Uiso 1 1 d
H33 H 0.8088 0.6216 0.4470 0.048 Uiso 1 1 d
H32 H 1.0060 0.6772 0.4342 0.059 Uiso 1 1 d
H31 H 1.1681 0.6375 0.4850 0.059 Uiso 1 1 d
H30 H 1.1239 0.5487 0.5497 0.052 Uiso 1 1 d
H29 H 0.9264 0.4925 0.5619 0.047 Uiso 1 1 d
H21 H 0.5277 0.3504 0.5083 0.045 Uiso 1 1 d
H20 H 0.5300 0.2093 0.4706 0.053 Uiso 1 1 d
H19 H 0.7116 0.1536 0.4360 0.064 Uiso 1 1 d
H18 H 0.8917 0.2416 0.4395 0.054 Uiso 1 1 d
H17 H 0.8881 0.3873 0.4725 0.043 Uiso 1 1 d
H11A H 1.0644 0.4288 0.7449 0.077 Uiso 1 1 d
H11B H 1.0320 0.3643 0.7860 0.077 Uiso 1 1 d
H11C H 0.9604 0.3565 0.7393 0.077 Uiso 1 1 d
H15A H 0.6785 0.3521 0.8333 0.094 Uiso 1 1 d
H15B H 0.8166 0.3236 0.8371 0.094 Uiso 1 1 d
H15C H 0.7463 0.3117 0.7904 0.094 Uiso 1 1 d
H14A H 0.6203 0.6013 0.8571 0.080 Uiso 1 1 d
H14B H 0.6518 0.5085 0.8803 0.080 Uiso 1 1 d
H14C H 0.5631 0.5117 0.8379 0.080 Uiso 1 1 d
H13A H 0.8660 0.7335 0.7988 0.073 Uiso 1 1 d
H13B H 0.8154 0.7062 0.8474 0.073 Uiso 1 1 d
H13C H 0.7249 0.7192 0.8060 0.073 Uiso 1 1 d
H12A H 1.0130 0.6771 0.7624 0.075 Uiso 1 1 d
H12B H 1.1002 0.5960 0.7740 0.075 Uiso 1 1 d
H12C H 1.0351 0.6007 0.7259 0.075 Uiso 1 1 d
H34 H 0.1654 0.3376 0.3809 0.086 Uiso 1 1 d
H4 H 0.3663 0.3918 0.6359 0.054 Uiso 1 1 d
H5 H 0.2695 0.5378 0.6611 0.054 Uiso 1 1 d
H1 H 0.3207 0.5616 0.7466 0.066 Uiso 1 1 d
H2 H 0.4465 0.4273 0.7723 0.060 Uiso 1 1 d
H3 H 0.4762 0.3236 0.7048 0.064 Uiso 1 1 d

loop_
_atom_site_aniso_label
_atom_site_aniso_U_11
_atom_site_aniso_U_22
_atom_site_aniso_U_33
_atom_site_aniso_U_23
_atom_site_aniso_U_13
_atom_site_aniso_U_12
Ir2 0.0231(2) 0.02566(18) 0.02621(18) 0.00037(14) 0.00004(18) -0.00171(18)
Ir3 0.0246(2) 0.02487(18) 0.02724(18) -0.00125(14) -0.00123(19) 0.00186(19)
Ir4 0.02508(18) 0.02741(17) 0.02423(16) -0.00033(15) -0.00027(15) -0.0007(2)
Ir5 0.02181(17) 0.02819(18) 0.02476(17) -0.00088(17) -0.00095(14) 0.00125(17)
W1 0.02089(18) 0.02893(19) 0.02665(18) -0.00057(18) 0.00157(15) -0.00090(19)
Cl1 0.383(15) 0.115(5) 0.107(4) 0.011(4) 0.146(7) 0.031(7)
Cl2 0.086(3) 0.056(2) 0.120(4) -0.016(2) -0.036(3) 0.006(2)
Cl3 0.065(2) 0.096(3) 0.084(3) 0.020(3) -0.021(2) -0.001(3)
P1 0.0265(13) 0.0370(17) 0.0260(12) -0.0016(11) -0.0006(10) 0.0026(11)
O111 0.044(5) 0.040(5) 0.066(6) 0.009(4) 0.004(5) 0.026(4)
O141 0.039(5) 0.051(5) 0.049(5) -0.020(4) -0.003(4) 0.013(4)
O221 0.063(7) 0.036(5) 0.085(7) -0.018(5) 0.022(6) -0.008(5)
O222 0.025(5) 0.084(7) 0.062(6) -0.001(5) 0.008(4) -0.008(5)
O251 0.050(5) 0.034(4) 0.040(4) 0.010(4) -0.015(4) -0.005(4)
O331 0.047(6) 0.070(7) 0.064(6) 0.010(5) 0.019(5) 0.020(5)
O332 0.053(6) 0.042(5) 0.061(6) 0.018(5) 0.003(5) 0.005(4)
O351 0.043(5) 0.034(4) 0.047(5) -0.008(4) -0.016(4) -0.009(4)
O551 0.016(4) 0.108(8) 0.062(6) -0.002(6) -0.012(4) 0.003(5)
C1 0.033(6) 0.078(9) 0.047(7) -0.017(7) 0.021(5) -0.022(7)
C2 0.041(7) 0.068(9) 0.040(6) 0.016(6) 0.001(6) -0.023(7)
C3 0.035(7) 0.036(7) 0.080(10) 0.008(7) 0.007(7) -0.007(6)
C4 0.031(6) 0.060(8) 0.045(7) -0.004(6) 0.008(6) -0.023(6)
C5 0.012(5) 0.058(9) 0.068(8) 0.006(6) 0.003(5) -0.006(5)
C6 0.038(6) 0.039(7) 0.031(5) 0.006(5) -0.014(5) 0.014(5)
C7 0.026(6) 0.050(7) 0.027(5) -0.001(5) -0.013(5) -0.006(5)
C8 0.042(7) 0.036(6) 0.025(5) -0.007(4) -0.013(5) -0.003(5)
C9 0.034(6) 0.065(7) 0.022(5) 0.001(5) 0.003(5) 0.003(7)
C10 0.054(8) 0.039(6) 0.035(6) 0.015(5) -0.022(6) -0.013(6)
C11 0.075(11) 0.059(9) 0.058(9) -0.019(7) -0.030(8) 0.032(8)
C12 0.048(9) 0.089(11) 0.058(9) 0.008(8) -0.008(7) -0.026(9)
C13 0.068(10) 0.055(8) 0.060(9) -0.015(7) -0.015(8) 0.001(7)
C14 0.046(8) 0.117(14) 0.039(7) -0.001(8) 0.009(6) -0.016(9)
C15 0.115(15) 0.072(10) 0.057(9) 0.030(8) -0.028(11) -0.045(12)
C16 0.032(6) 0.030(5) 0.027(5) 0.005(4) -0.001(4) 0.005(4)
C17 0.030(6) 0.036(6) 0.040(6) -0.005(5) -0.009(5) 0.006(5)
C18 0.042(7) 0.052(8) 0.038(6) -0.006(6) 0.005(6) 0.018(6)
C19 0.075(11) 0.037(7) 0.044(7) -0.009(6) 0.008(7) 0.004(7)
C20 0.049(8) 0.045(7) 0.041(7) -0.007(6) 0.007(6) -0.008(6)
C21 0.034(6) 0.040(6) 0.040(6) -0.003(5) 0.012(5) -0.009(5)
C22 0.025(5) 0.036(6) 0.039(6) -0.006(5) 0.005(5) -0.004(5)
C23 0.026(5) 0.040(6) 0.034(5) -0.003(5) 0.002(4) -0.001(5)
C24 0.037(7) 0.064(8) 0.034(6) -0.002(6) -0.002(5) 0.008(6)
C25 0.051(8) 0.058(8) 0.037(6) 0.006(6) -0.013(6) 0.003(7)
C26 0.051(8) 0.049(8) 0.065(9) 0.002(7) -0.020(7) 0.013(7)
C27 0.055(8) 0.044(7) 0.042(7) -0.016(6) -0.015(6) 0.021(6)
C28 0.029(6) 0.034(6) 0.040(6) 0.002(5) -0.003(5) 0.001(4)
C29 0.035(6) 0.052(7) 0.030(5) 0.009(6) 0.004(5) -0.009(6)
C30 0.024(6) 0.049(7) 0.052(7) -0.003(6) -0.002(5) 0.004(5)
C31 0.031(7) 0.054(8) 0.060(8) -0.008(7) 0.007(6) -0.010(6)
C32 0.055(9) 0.053(8) 0.039(7) 0.003(6) 0.011(6) -0.003(7)
C33 0.032(6) 0.049(7) 0.037(6) 0.004(5) 0.004(5) -0.001(6)
C34 0.068(11) 0.058(9) 0.083(11) -0.021(8) 0.025(9) -0.009(8)
C111 0.026(6) 0.058(8) 0.027(6) -0.003(5) 0.007(5) 0.009(5)
C141 0.029(6) 0.035(6) 0.033(5) 0.003(5) -0.005(5) 0.007(5)
C221 0.037(6) 0.041(6) 0.028(5) -0.002(4) 0.005(6) -0.007(6)
C222 0.047(8) 0.053(8) 0.032(6) -0.002(6) 0.000(6) -0.011(6)
C251 0.031(6) 0.027(5) 0.028(5) 0.002(4) 0.000(5) -0.001(4)
C331 0.049(8) 0.046(7) 0.032(6) 0.004(5) -0.006(6) 0.008(6)
C332 0.030(6) 0.037(6) 0.045(6) -0.009(5) 0.003(5) 0.002(5)
C351 0.040(7) 0.052(7) 0.028(5) -0.002(5) -0.013(5) -0.001(6)
C551 0.049(7) 0.048(7) 0.045(6) 0.000(6) 0.002(6) -0.002(7)

loop_
_atom_type_symbol
_atom_type_description
_atom_type_scat_dispersion_real
_atom_type_scat_dispersion_imag
_atom_type_scat_source
C C 0.0033 0.0016 'International Tables Vol C Tables 4.2.6.8 and 6.1.1.4'
H H 0.0000 0.0000 'International Tables Vol C Tables 4.2.6.8 and 6.1.1.4'
Cl Cl 0.1484 0.1585 'International Tables Vol C Tables 4.2.6.8 and 6.1.1.4'
Ir Ir -1.4442 7.9887 'International Tables Vol C Tables 4.2.6.8 and 6.1.1.4'
O O 0.0106 0.0060 'International Tables Vol C Tables 4.2.6.8 and 6.1.1.4'
P P 0.1023 0.0942 'International Tables Vol C Tables 4.2.6.8 and 6.1.1.4'
W W -0.8490 6.8722 'International Tables Vol C Tables 4.2.6.8 and 6.1.1.4'

loop_
_exptl_crystal_face_index_h
_exptl_crystal_face_index_k
_exptl_crystal_face_index_l
_exptl_crystal_face_perp_dist
-1 -2 0 0.070
1 2 0 0.025
1 -1 0 0.020
-1 1 0 0.065
0 0 1 0.050
0 0 -1 0.085

loop_
_geom_angle_atom_site_label_1
_geom_angle_atom_site_label_2
_geom_angle_atom_site_label_3
_geom_angle
C222 Ir2 C221 97.1(6)
C222 Ir2 C251 100.1(5)
C221 Ir2 C251 95.1(4)
C222 Ir2 Ir3 93.0(4)
C221 Ir2 Ir3 152.5(3)
C251 Ir2 Ir3 108.3(3)
C222 Ir2 Ir4 101.1(4)
C221 Ir2 Ir4 93.5(3)
C251 Ir2 Ir4 155.9(3)
Ir3 Ir2 Ir4 59.372(14)
C222 Ir2 Ir5 116.2(4)
C221 Ir2 Ir5 133.5(4)
C251 Ir2 Ir5 49.9(3)
Ir3 Ir2 Ir5 61.089(14)
Ir4 Ir2 Ir5 109.490(17)
C222 Ir2 W1 151.0(4)
C221 Ir2 W1 103.8(4)
C251 Ir2 W1 97.9(3)
Ir3 Ir2 W1 59.724(16)
Ir4 Ir2 W1 58.184(13)
Ir5 Ir2 W1 61.227(14)
C332 Ir3 C331 95.4(5)
C332 Ir3 C351 90.9(5)
C331 Ir3 C351 108.6(5)
C332 Ir3 Ir4 90.6(3)
C331 Ir3 Ir4 111.5(4)
C351 Ir3 Ir4 139.5(4)
C332 Ir3 Ir2 151.6(3)
C331 Ir3 Ir2 98.2(4)
C351 Ir3 Ir2 107.9(3)
Ir4 Ir3 Ir2 61.215(14)
C332 Ir3 W1 101.5(4)
C331 Ir3 W1 160.8(4)
C351 Ir3 W1 80.4(4)
Ir4 Ir3 W1 59.674(14)
Ir2 Ir3 W1 62.548(16)
C332 Ir3 Ir5 135.3(4)
C331 Ir3 Ir5 111.0(3)
C351 Ir3 Ir5 47.4(3)
Ir4 Ir3 Ir5 110.651(18)
Ir2 Ir3 Ir5 60.689(15)
W1 Ir3 Ir5 62.038(14)
C141 Ir4 C10 120.5(5)
C141 Ir4 C8 92.1(4)
C10 Ir4 C8 63.5(4)
C141 Ir4 C9 89.7(4)
C10 Ir4 C9 37.5(5)
C8 Ir4 C9 37.9(4)
C141 Ir4 C7 125.8(4)
C10 Ir4 C7 62.9(4)
C8 Ir4 C7 37.0(4)
C9 Ir4 C7 62.0(4)
C141 Ir4 C6 151.7(4)
C10 Ir4 C6 38.1(5)
C8 Ir4 C6 62.9(4)
C9 Ir4 C6 62.6(4)
C7 Ir4 C6 37.3(4)
C141 Ir4 Ir3 109.6(3)
C10 Ir4 Ir3 111.4(3)
C8 Ir4 Ir3 155.5(3)
C9 Ir4 Ir3 147.8(3)
C7 Ir4 Ir3 118.6(3)
C6 Ir4 Ir3 97.8(3)
C141 Ir4 W1 49.2(3)
C10 Ir4 W1 131.5(3)
C8 Ir4 W1 141.3(3)
C9 Ir4 W1 126.9(3)
C7 Ir4 W1 165.5(3)
C6 Ir4 W1 154.0(3)
Ir3 Ir4 W1 61.242(15)
C141 Ir4 Ir2 79.4(3)
C10 Ir4 Ir2 159.9(4)
C8 Ir4 Ir2 116.5(3)
C9 Ir4 Ir2 152.2(3)
C7 Ir4 Ir2 104.2(3)
C6 Ir4 Ir2 122.4(3)
Ir3 Ir4 Ir2 59.413(13)
W1 Ir4 Ir2 62.473(14)
C551 Ir5 C351 101.7(6)
C551 Ir5 C251 108.5(5)
C351 Ir5 C251 149.4(4)
C551 Ir5 P1 90.6(4)
C351 Ir5 P1 98.0(3)
C251 Ir5 P1 86.9(3)
C551 Ir5 Ir2 134.7(4)
C351 Ir5 Ir2 106.3(3)
C251 Ir5 Ir2 47.2(3)
P1 Ir5 Ir2 119.31(7)
C551 Ir5 Ir3 138.6(4)
C351 Ir5 Ir3 48.1(3)
C251 Ir5 Ir3 102.9(3)
P1 Ir5 Ir3 117.57(7)
Ir2 Ir5 Ir3 58.222(13)
C551 Ir5 W1 92.0(4)
C351 Ir5 W1 78.4(3)
C251 Ir5 W1 95.2(3)
P1 Ir5 W1 175.94(7)
Ir2 Ir5 W1 60.496(14)
Ir3 Ir5 W1 58.594(14)
C111 W1 C141 81.5(4)
C111 W1 C1 91.0(5)
C141 W1 C1 79.3(4)
C111 W1 C5 80.4(5)
C141 W1 C5 111.2(4)
C1 W1 C5 35.8(4)
C111 W1 C2 125.7(5)
C141 W1 C2 83.2(5)
C1 W1 C2 34.8(5)
C5 W1 C2 57.8(4)
C111 W1 C4 106.0(5)
C141 W1 C4 136.6(4)
C1 W1 C4 58.2(4)
C5 W1 C4 34.1(4)
C2 W1 C4 57.2(4)
C111 W1 C3 137.5(5)
C141 W1 C3 115.5(5)
C1 W1 C3 57.8(5)
C5 W1 C3 57.3(5)
C2 W1 C3 34.0(5)
C4 W1 C3 34.6(5)
C111 W1 Ir4 114.2(4)
C141 W1 Ir4 49.0(3)
C1 W1 Ir4 113.4(3)
C5 W1 Ir4 148.5(3)
C2 W1 Ir4 92.6(3)
C4 W1 Ir4 139.3(3)
C3 W1 Ir4 105.2(4)
C111 W1 Ir3 123.5(3)
C141 W1 Ir3 107.3(3)
C1 W1 Ir3 145.3(4)
C5 W1 Ir3 137.4(3)
C2 W1 Ir3 110.8(4)
C4 W1 Ir3 103.5(3)
C3 W1 Ir3 90.0(3)
Ir4 W1 Ir3 59.084(14)
C111 W1 Ir2 71.2(3)
C141 W1 Ir2 77.3(3)
C1 W1 Ir2 152.3(4)
C5 W1 Ir2 148.9(3)
C2 W1 Ir2 152.0(3)
C4 W1 Ir2 146.1(3)
C3 W1 Ir2 147.7(3)
Ir4 W1 Ir2 59.343(13)
Ir3 W1 Ir2 57.728(13)
C111 W1 Ir5 74.6(3)
C141 W1 Ir5 134.2(3)
C1 W1 Ir5 138.5(3)
C5 W1 Ir5 102.7(3)
C2 W1 Ir5 142.2(4)
C4 W1 Ir5 88.0(3)
C3 W1 Ir5 108.5(4)
Ir4 W1 Ir5 107.997(17)
Ir3 W1 Ir5 59.369(13)
Ir2 W1 Ir5 58.277(13)
C28 P1 C22 103.5(5)
C28 P1 C16 103.7(5)
C22 P1 C16 102.5(5)
C28 P1 Ir5 115.7(4)
C22 P1 Ir5 113.4(4)
C16 P1 Ir5 116.3(3)
C2 C1 C5 106.4(12)
C2 C1 W1 73.7(7)
C5 C1 W1 73.0(6)
C2 C1 H1 126.3(14)
C5 C1 H1 126.5(15)
W1 C1 H1 126.3(10)
C3 C2 C1 109.4(11)
C3 C2 W1 74.0(7)
C1 C2 W1 71.5(7)
C3 C2 H2 125.0(16)
C1 C2 H2 125.3(15)
W1 C2 H2 125.7(9)
C2 C3 C4 108.0(12)
C2 C3 W1 72.0(7)
C4 C3 W1 72.5(7)
C2 C3 H3 126.2(15)
C4 C3 H3 125.5(15)
W1 C3 H3 125.8(10)
C5 C4 C3 108.1(12)
C5 C4 W1 71.9(7)
C3 C4 W1 72.9(7)
C5 C4 H4 125.5(14)
C3 C4 H4 126.0(14)
W1 C4 H4 126.2(9)
C4 C5 C1 108.1(12)
C4 C5 W1 73.9(7)
C1 C5 W1 71.2(6)
C4 C5 H5 126.2(14)
C1 C5 H5 125.4(13)
W1 C5 H5 125.8(9)
C7 C6 C10 106.5(10)
C7 C6 C11 126.6(13)
C10 C6 C11 126.5(12)
C7 C6 Ir4 70.8(6)
C10 C6 Ir4 69.2(6)
C11 C6 Ir4 130.6(8)
C8 C7 C6 109.6(11)
C8 C7 C12 125.5(12)
C6 C7 C12 124.8(12)
C8 C7 Ir4 70.4(6)
C6 C7 Ir4 71.9(6)
C12 C7 Ir4 127.9(8)
C7 C8 C9 107.5(10)
C7 C8 C13 126.2(12)
C9 C8 C13 125.6(12)
C7 C8 Ir4 72.6(6)
C9 C8 Ir4 71.6(6)
C13 C8 Ir4 128.7(9)
C10 C9 C8 108.6(9)
C10 C9 C14 127.0(13)
C8 C9 C14 124.3(13)
C10 C9 Ir4 70.6(6)
C8 C9 Ir4 70.5(5)
C14 C9 Ir4 126.6(8)
C9 C10 C6 107.7(10)
C9 C10 C15 125.9(14)
C6 C10 C15 125.2(14)
C9 C10 Ir4 72.0(6)
C6 C10 Ir4 72.7(6)
C15 C10 Ir4 130.5(9)
C6 C11 H11A 110.1(13)
C6 C11 H11B 109.2(14)
H11A C11 H11B 109.4(16)
C6 C11 H11C 109.5(14)
H11A C11 H11C 109.8(16)
H11B C11 H11C 108.9(15)
C7 C12 H12A 108.6(14)
C7 C12 H12B 109.3(13)
H12A C12 H12B 109.5(15)
C7 C12 H12C 109.7(13)
H12A C12 H12C 109.6(16)
H12B C12 H12C 110.2(17)
C8 C13 H13A 108.8(14)
C8 C13 H13B 109.6(14)
H13A C13 H13B 109.0(14)
C8 C13 H13C 109.7(13)
H13A C13 H13C 109.7(16)
H13B C13 H13C 110.1(16)
C9 C14 H14A 110.3(14)
C9 C14 H14B 108.7(14)
H14A C14 H14B 109.0(14)
C9 C14 H14C 110.1(12)
H14A C14 H14C 110.0(16)
H14B C14 H14C 108.7(16)
C10 C15 H15A 110.7(17)
C10 C15 H15B 108.7(15)
H15A C15 H15B 109.7(15)
C10 C15 H15C 109.5(13)
H15A C15 H15C 110.3(18)
H15B C15 H15C 108(2)
C17 C16 C21 119.9(10)
C17 C16 P1 122.9(9)
C21 C16 P1 117.0(8)
C16 C17 C18 120.7(11)
C16 C17 H17 119.6(11)
C18 C17 H17 119.7(12)
C17 C18 C19 120.4(11)
C17 C18 H18 120.3(14)
C19 C18 H18 119.4(13)
C18 C19 C20 118.4(11)
C18 C19 H19 120.4(14)
C20 C19 H19 121.2(15)
C21 C20 C19 121.9(12)
C21 C20 H20 119.6(13)
C19 C20 H20 118.5(12)
C20 C21 C16 118.7(11)
C20 C21 H21 120.3(12)
C16 C21 H21 121.0(11)
C23 C22 C27 118.1(11)
C23 C22 P1 121.5(9)
C27 C22 P1 120.4(9)
C24 C23 C22 120.4(11)
C24 C23 H23 119.1(11)
C22 C23 H23 120.5(11)
C23 C24 C25 120.9(11)
C23 C24 H24 120.0(13)
C25 C24 H24 119.1(12)
C26 C25 C24 118.3(12)
C26 C25 H25 120.9(14)
C24 C25 H25 120.8(13)
C27 C26 C25 121.7(13)
C27 C26 H26 119.5(14)
C25 C26 H26 118.8(13)
C26 C27 C22 120.6(12)
C26 C27 H27 119.5(12)
C22 C27 H27 119.9(12)
C33 C28 C29 118.5(11)
C33 C28 P1 122.7(9)
C29 C28 P1 118.8(8)
C28 C29 C30 120.7(10)
C28 C29 H29 119.6(11)
C30 C29 H29 119.6(11)
C31 C30 C29 120.8(11)
C31 C30 H30 119.6(12)
C29 C30 H30 119.6(13)
C30 C31 C32 118.4(12)
C30 C31 H31 120.4(14)
C32 C31 H31 121.2(14)
C33 C32 C31 120.6(12)
C33 C32 H32 119.3(14)
C31 C32 H32 120.1(14)
C28 C33 C32 120.9(11)
C28 C33 H33 119.7(12)
C32 C33 H33 119.4(12)
Cl1 C34 Cl3 109.0(9)
Cl1 C34 Cl2 109.7(11)
Cl3 C34 Cl2 110.1(9)
Cl1 C34 H34 109.2(13)
Cl3 C34 H34 109.0(15)
Cl2 C34 H34 109.7(12)
O111 C111 W1 174.4(10)
O141 C141 Ir4 131.6(9)
O141 C141 W1 146.2(9)
Ir4 C141 W1 81.9(4)
O221 C221 Ir2 178.5(11)
O222 C222 Ir2 178.6(14)
O251 C251 Ir2 138.4(9)
O251 C251 Ir5 138.7(9)
Ir2 C251 Ir5 82.9(4)
O331 C331 Ir3 178.3(12)
O332 C332 Ir3 178.4(11)
O351 C351 Ir5 140.0(9)
O351 C351 Ir3 135.2(9)
Ir5 C351 Ir3 84.5(5)
O551 C551 Ir5 177.5(12)

loop_
_geom_bond_atom_site_label_1
_geom_bond_atom_site_label_2
_geom_bond_distance
Ir2 C222 1.883(14)
Ir2 C221 1.891(11)
Ir2 C251 2.057(10)
Ir2 Ir3 2.7130(5)
Ir2 Ir4 2.7621(5)
Ir2 Ir5 2.7828(5)
Ir2 W1 2.8474(6)
Ir3 C332 1.857(12)
Ir3 C331 1.933(14)
Ir3 C351 2.090(11)
Ir3 Ir4 2.7118(5)
Ir3 W1 2.7710(6)
Ir3 Ir5 2.7937(5)
Ir4 C141 2.079(11)
Ir4 C10 2.201(11)
Ir4 C8 2.205(10)
Ir4 C9 2.219(9)
Ir4 C7 2.234(10)
Ir4 C6 2.249(10)
Ir4 W1 2.7284(5)
Ir5 C551 1.863(13)
Ir5 C351 2.064(13)
Ir5 C251 2.146(10)
Ir5 P1 2.337(3)
Ir5 W1 2.8677(5)
W1 C111 1.984(13)
W1 C141 2.085(11)
W1 C1 2.308(11)
W1 C5 2.332(10)
W1 C2 2.336(12)
W1 C4 2.357(12)
W1 C3 2.361(12)
Cl1 C34 1.715(16)
Cl2 C34 1.778(18)
Cl3 C34 1.739(17)
P1 C28 1.825(12)
P1 C22 1.829(12)
P1 C16 1.839(11)
O111 C111 1.168(14)
O141 C141 1.160(13)
O221 C221 1.135(13)
O222 C222 1.138(15)
O251 C251 1.147(12)
O331 C331 1.126(15)
O332 C332 1.146(14)
O351 C351 1.182(14)
O551 C551 1.137(14)
C1 C2 1.39(2)
C1 C5 1.428(17)
C1 H1 0.947(14)
C2 C3 1.374(19)
C2 H2 0.953(12)
C3 C4 1.403(18)
C3 H3 0.952(13)
C4 C5 1.376(18)
C4 H4 0.949(12)
C5 H5 0.949(12)
C6 C7 1.435(16)
C6 C10 1.454(18)
C6 C11 1.475(18)
C7 C8 1.409(16)
C7 C12 1.503(18)
C8 C9 1.436(17)
C8 C13 1.495(18)
C9 C10 1.420(18)
C9 C14 1.507(17)
C10 C15 1.496(18)
C11 H11A 0.945(19)
C11 H11B 0.956(14)
C11 H11C 0.952(15)
C12 H12A 0.954(18)
C12 H12B 0.946(16)
C12 H12C 0.945(16)
C13 H13A 0.956(17)
C13 H13B 0.950(15)
C13 H13C 0.942(16)
C14 H14A 0.947(19)
C14 H14B 0.960(15)
C14 H14C 0.948(15)
C15 H15A 0.94(2)
C15 H15B 0.963(18)
C15 H15C 0.954(17)
C16 C17 1.375(15)
C16 C21 1.408(15)
C17 C18 1.389(17)
C17 H17 0.951(12)
C18 C19 1.39(2)
C18 H18 0.945(12)
C19 C20 1.395(19)
C19 H19 0.953(12)
C20 C21 1.381(17)
C20 H20 0.956(13)
C21 H21 0.950(12)
C22 C23 1.393(15)
C22 C27 1.401(16)
C23 C24 1.374(16)
C23 H23 0.941(12)
C24 C25 1.391(18)
C24 H24 0.953(12)
C25 C26 1.376(18)
C25 H25 0.954(12)
C26 C27 1.358(17)
C26 H26 0.947(14)
C27 H27 0.947(12)
C28 C33 1.373(16)
C28 C29 1.373(15)
C29 C30 1.376(16)
C29 H29 0.949(11)
C30 C31 1.371(18)
C30 H30 0.946(12)
C31 C32 1.381(19)
C31 H31 0.948(12)
C32 C33 1.375(18)
C32 H32 0.955(13)
C33 H33 0.949(12)
C34 H34 0.938(16)
